data_7046917
loop_
_publ_author_name
'Friedrich, Jochen'
'Qiao, Yusen'
'Maichle-M\"ossmer, C\"acilia'
'Schelter, Eric J.'
'Anwander, Reiner'

_publ_section_title
;
 Redox-enhanced hemilability of a tris(tert-butoxy)siloxy ligand at
 cerium.
;
_journal_issue 30
_journal_name_full 'Dalton transactions (Cambridge, England : 2003)'
_journal_page_first 10113
_journal_page_last 10123
_journal_paper_doi 10.1039/c8dt01878b
_journal_volume 47
_journal_year 2018
_chemical_formula_sum 'C56 H124 Ce K O18 Si4'
_chemical_formula_weight 1377.12
_chemical_properties_physical Air-sensitive,Moisture-sensitive
_space_group_crystal_system monoclinic
_space_group_IT_number 14
_space_group_name_Hall '-P 2yn'
_space_group_name_H-M_alt 'P 1 21/n 1'
_symmetry_space_group_name_Hall '-P 2yn'
_symmetry_space_group_name_H-M 'P 1 21/n 1'
_atom_sites_solution_hydrogens geom
_audit_creation_method SHELXL-2014/7
_audit_update_record
;
2018-06-28 deposited with the CCDC.
2018-06-29 downloaded from the CCDC.
;
_cell_angle_alpha 90
_cell_angle_beta 106.034(2)
_cell_angle_gamma 90
_cell_formula_units_Z 4
_cell_length_a 22.4960(9)
_cell_length_b 14.8753(4)
_cell_length_c 23.0312(7)
_cell_measurement_reflns_used 9671
_cell_measurement_temperature 100(2)
_cell_measurement_theta_max 26.26
_cell_measurement_theta_min 2.239
_cell_volume 7407.2(4)
_computing_cell_refinement 'APEX2 v2014.11-0 (Bruker AXS)'
_computing_data_collection 'Apex 2'
_computing_data_reduction 'SAINT V8.34A (Bruker AXS Inc., 2013)'
_computing_molecular_graphics Ortep/POV-Ray
_computing_publication_material 'SHELXL-2014/7 (Sheldrick, 2014)'
_computing_structure_refinement 'SHELXL-2014/7 (Sheldrick, 2014)'
_computing_structure_solution 'XT, VERSION 2014/5,SHELXS-13 (Sheldrick 2008)'
_diffrn_ambient_temperature 100(2)
_diffrn_measured_fraction_theta_full 0.999
_diffrn_measured_fraction_theta_max 0.998
_diffrn_measurement_device_type 'Smart APEX II '
_diffrn_measurement_method omega/phi-scans
_diffrn_radiation_monochromator triumph
_diffrn_radiation_source 'fine-focus sealed tube'
_diffrn_radiation_type MoK\a
_diffrn_radiation_wavelength 0.71073
_diffrn_reflns_av_R_equivalents 0.0406
_diffrn_reflns_av_unetI/netI 0.0302
_diffrn_reflns_Laue_measured_fraction_full 0.999
_diffrn_reflns_Laue_measured_fraction_max 0.998
_diffrn_reflns_limit_h_max 29
_diffrn_reflns_limit_h_min -27
_diffrn_reflns_limit_k_max 19
_diffrn_reflns_limit_k_min -19
_diffrn_reflns_limit_l_max 30
_diffrn_reflns_limit_l_min -30
_diffrn_reflns_number 151323
_diffrn_reflns_point_group_measured_fraction_full 0.999
_diffrn_reflns_point_group_measured_fraction_max 0.998
_diffrn_reflns_theta_full 25.242
_diffrn_reflns_theta_max 28.282
_diffrn_reflns_theta_min 1.649
_exptl_absorpt_coefficient_mu 0.794
_exptl_absorpt_correction_T_max 0.7458
_exptl_absorpt_correction_T_min 0.7190
_exptl_absorpt_correction_type multi-scan
_exptl_absorpt_process_details sadabs
_exptl_crystal_colour colourless
_exptl_crystal_density_diffrn 1.235
_exptl_crystal_description Block
_exptl_crystal_F_000 2948
_exptl_crystal_size_max 0.229
_exptl_crystal_size_mid 0.207
_exptl_crystal_size_min 0.196
_refine_diff_density_max 1.102
_refine_diff_density_min -0.950
_refine_diff_density_rms 0.064
_refine_ls_extinction_method none
_refine_ls_goodness_of_fit_ref 1.016
_refine_ls_hydrogen_treatment constr
_refine_ls_matrix_type full
_refine_ls_number_parameters 922
_refine_ls_number_reflns 18351
_refine_ls_number_restraints 12
_refine_ls_restrained_S_all 1.024
_refine_ls_R_factor_all 0.0412
_refine_ls_R_factor_gt 0.0282
_refine_ls_shift/su_max 0.004
_refine_ls_shift/su_mean 0.000
_refine_ls_structure_factor_coef Fsqd
_refine_ls_weighting_details 'w=1/[\s^2^(Fo^2^)+(0.0202P)^2^+5.7239P] where P=(Fo^2^+2Fc^2^)/3'
_refine_ls_weighting_scheme calc
_refine_ls_wR_factor_gt 0.0557
_refine_ls_wR_factor_ref 0.0599
_reflns_Friedel_coverage 0.000
_reflns_number_gt 15248
_reflns_number_total 18351
_reflns_threshold_expression 'I > 2\s(I)'
_cod_data_source_file c8dt01878b2.cif
_cod_data_source_block 2THF_jfr233a_0m
_cod_depositor_comments 'Adding full bibliography for 7046916--7046919.cif.'
_cod_database_code 7046917
_shelx_shelxl_version_number 2014/7
_shelx_space_group_comment
;
The symmetry employed for this shelxl refinement is uniquely defined
by the following loop, which should always be used as a source of
symmetry information in preference to the above space-group names.
They are only intended as comments.
;
_shelx_estimated_absorpt_t_min 0.839
_shelx_estimated_absorpt_t_max 0.860

loop_
_space_group_symop_operation_xyz
'x, y, z'
'-x+1/2, y+1/2, -z+1/2'
'-x, -y, -z'
'x-1/2, -y-1/2, z-1/2'

loop_
_atom_site_label
_atom_site_type_symbol
_atom_site_fract_x
_atom_site_fract_y
_atom_site_fract_z
_atom_site_U_iso_or_equiv
_atom_site_adp_type
_atom_site_occupancy
_atom_site_site_symmetry_order
_atom_site_calc_flag
_atom_site_refinement_flags_posn
_atom_site_refinement_flags_adp
_atom_site_refinement_flags_occupancy
_atom_site_disorder_assembly
_atom_site_disorder_group
C12 C 0.59834(10) -0.01856(14) 0.12370(10) 0.0320(5) Uani 1 1 d . . . . .
H12A H 0.5739 -0.0327 0.0824 0.048 Uiso 1 1 calc R U . . .
H12B H 0.5854 -0.0576 0.1523 0.048 Uiso 1 1 calc R U . . .
H12C H 0.6423 -0.0283 0.1274 0.048 Uiso 1 1 calc R U . . .
C14 C 0.69106(11) 0.57291(14) 0.38559(10) 0.0374(5) Uani 1 1 d . . . . .
H14A H 0.7360 0.5663 0.3947 0.056 Uiso 1 1 calc R U . . .
H14B H 0.6812 0.6140 0.4149 0.056 Uiso 1 1 calc R U . . .
H14C H 0.6747 0.5973 0.3448 0.056 Uiso 1 1 calc R U . . .
C1 C 0.45127(8) 0.29332(13) 0.06339(8) 0.0218(4) Uani 1 1 d . . . . .
C2 C 0.49378(10) 0.37215(16) 0.06278(9) 0.0377(5) Uani 1 1 d . . . . .
H2A H 0.4803 0.4029 0.0237 0.057 Uiso 1 1 calc R U . . .
H2B H 0.5362 0.3503 0.0692 0.057 Uiso 1 1 calc R U . . .
H2C H 0.4923 0.4142 0.0951 0.057 Uiso 1 1 calc R U . . .
C3 C 0.38556(9) 0.32646(15) 0.05353(8) 0.0288(4) Uani 1 1 d . . . . .
H3A H 0.3712 0.3542 0.0135 0.043 Uiso 1 1 calc R U . . .
H3B H 0.3843 0.3710 0.0846 0.043 Uiso 1 1 calc R U . . .
H3C H 0.3587 0.2757 0.0562 0.043 Uiso 1 1 calc R U . . .
C4 C 0.45413(10) 0.22252(15) 0.01675(8) 0.0317(5) Uani 1 1 d . . . . .
H4A H 0.4399 0.2486 -0.0238 0.048 Uiso 1 1 calc R U . . .
H4B H 0.4275 0.1718 0.0200 0.048 Uiso 1 1 calc R U . . .
H4C H 0.4968 0.2015 0.0239 0.048 Uiso 1 1 calc R U . . .
C5 C 0.38859(10) 0.01472(14) 0.11227(9) 0.0320(5) Uani 1 1 d . . . . .
C6 C 0.31982(11) 0.01488(19) 0.10777(13) 0.0561(7) Uani 1 1 d . . . . .
H6A H 0.2982 0.0551 0.0750 0.084 Uiso 1 1 calc R U . . .
H6B H 0.3136 0.0359 0.1460 0.084 Uiso 1 1 calc R U . . .
H6C H 0.3034 -0.0462 0.0994 0.084 Uiso 1 1 calc R U . . .
C7 C 0.39909(13) -0.02195(17) 0.05413(10) 0.0471(6) Uani 1 1 d . . . . .
H7A H 0.3750 0.0134 0.0197 0.071 Uiso 1 1 calc R U . . .
H7B H 0.3859 -0.0849 0.0490 0.071 Uiso 1 1 calc R U . . .
H7C H 0.4431 -0.0179 0.0563 0.071 Uiso 1 1 calc R U . . .
C8 C 0.42401(12) -0.04011(15) 0.16631(10) 0.0426(6) Uani 1 1 d . . . . .
H8A H 0.4082 -0.1018 0.1624 0.064 Uiso 1 1 calc R U . . .
H8B H 0.4187 -0.0132 0.2034 0.064 Uiso 1 1 calc R U . . .
H8C H 0.4680 -0.0407 0.1680 0.064 Uiso 1 1 calc R U . . .
C9 C 0.58798(8) 0.07930(13) 0.13773(8) 0.0219(4) Uani 1 1 d . . . . .
C10 C 0.61001(9) 0.14024(14) 0.09488(8) 0.0263(4) Uani 1 1 d . . . . .
H10A H 0.5880 0.1250 0.0531 0.039 Uiso 1 1 calc R U . . .
H10B H 0.6546 0.1320 0.1011 0.039 Uiso 1 1 calc R U . . .
H10C H 0.6016 0.2030 0.1028 0.039 Uiso 1 1 calc R U . . .
C11 C 0.62153(9) 0.10158(13) 0.20335(8) 0.0235(4) Uani 1 1 d . . . . .
H11A H 0.6661 0.0930 0.2101 0.035 Uiso 1 1 calc R U . . .
H11B H 0.6067 0.0618 0.2303 0.035 Uiso 1 1 calc R U . . .
H11C H 0.6133 0.1642 0.2118 0.035 Uiso 1 1 calc R U . . .
C13 C 0.66188(9) 0.48144(13) 0.38942(8) 0.0232(4) Uani 1 1 d . . . . .
C15 C 0.59202(9) 0.48953(15) 0.37469(10) 0.0329(5) Uani 1 1 d . . . . .
H15A H 0.5755 0.5106 0.3330 0.049 Uiso 1 1 calc R U . . .
H15B H 0.5812 0.5325 0.4024 0.049 Uiso 1 1 calc R U . . .
H15C H 0.5742 0.4307 0.3791 0.049 Uiso 1 1 calc R U . . .
C16 C 0.68853(11) 0.44187(15) 0.45220(9) 0.0368(5) Uani 1 1 d . . . . .
H16A H 0.6729 0.3806 0.4532 0.055 Uiso 1 1 calc R U . . .
H16B H 0.6761 0.4790 0.4820 0.055 Uiso 1 1 calc R U . . .
H16C H 0.7338 0.4406 0.4618 0.055 Uiso 1 1 calc R U . . .
C17 C 0.73039(8) 0.20450(13) 0.39368(8) 0.0238(4) Uani 1 1 d . . . . .
C18 C 0.72489(9) 0.16917(14) 0.45383(9) 0.0319(5) Uani 1 1 d . . . . .
H18A H 0.6877 0.1319 0.4471 0.048 Uiso 1 1 calc R U . . .
H18B H 0.7220 0.2198 0.4801 0.048 Uiso 1 1 calc R U . . .
H18C H 0.7614 0.1330 0.4731 0.048 Uiso 1 1 calc R U . . .
C19 C 0.73855(9) 0.12714(14) 0.35321(10) 0.0322(5) Uani 1 1 d . . . . .
H19A H 0.7411 0.1510 0.3143 0.048 Uiso 1 1 calc R U . . .
H19B H 0.7031 0.0863 0.3466 0.048 Uiso 1 1 calc R U . . .
H19C H 0.7766 0.0944 0.3727 0.048 Uiso 1 1 calc R U . . .
C20 C 0.78452(8) 0.26998(14) 0.40341(9) 0.0313(5) Uani 1 1 d . . . . .
H20A H 0.7861 0.2947 0.3644 0.047 Uiso 1 1 calc R U . . .
H20B H 0.8232 0.2383 0.4222 0.047 Uiso 1 1 calc R U . . .
H20C H 0.7790 0.3190 0.4299 0.047 Uiso 1 1 calc R U . . .
C21 C 0.71181(9) 0.35615(13) 0.22176(8) 0.0237(4) Uani 1 1 d . . . . .
C22 C 0.65165(10) 0.38723(15) 0.17802(9) 0.0322(5) Uani 1 1 d . . . . .
H22A H 0.6604 0.4152 0.1427 0.048 Uiso 1 1 calc R U . . .
H22B H 0.6315 0.4311 0.1981 0.048 Uiso 1 1 calc R U . . .
H22C H 0.6242 0.3355 0.1650 0.048 Uiso 1 1 calc R U . . .
C23 C 0.75382(11) 0.43494(15) 0.24676(10) 0.0390(5) Uani 1 1 d . . . . .
H23A H 0.7650 0.4658 0.2137 0.058 Uiso 1 1 calc R U . . .
H23B H 0.7914 0.4131 0.2760 0.058 Uiso 1 1 calc R U . . .
H23C H 0.7323 0.4769 0.2667 0.058 Uiso 1 1 calc R U . . .
C24 C 0.74503(10) 0.28962(15) 0.19110(10) 0.0332(5) Uani 1 1 d . . . . .
H24A H 0.7185 0.2372 0.1774 0.050 Uiso 1 1 calc R U . . .
H24B H 0.7837 0.2704 0.2199 0.050 Uiso 1 1 calc R U . . .
H24C H 0.7542 0.3186 0.1563 0.050 Uiso 1 1 calc R U . . .
C25 C 0.34928(9) 0.60793(13) 0.06228(9) 0.0280(4) Uani 1 1 d . . . . .
C26 C 0.35640(12) 0.58334(17) 0.00073(11) 0.0460(6) Uani 1 1 d . . . . .
H26A H 0.3270 0.6183 -0.0304 0.069 Uiso 1 1 calc R U . . .
H26B H 0.3481 0.5191 -0.0066 0.069 Uiso 1 1 calc R U . . .
H26C H 0.3987 0.5967 -0.0005 0.069 Uiso 1 1 calc R U . . .
C27 C 0.28453(10) 0.58491(16) 0.06485(11) 0.0386(5) Uani 1 1 d . . . . .
H27A H 0.2544 0.6198 0.0343 0.058 Uiso 1 1 calc R U . . .
H27B H 0.2803 0.5994 0.1050 0.058 Uiso 1 1 calc R U . . .
H27C H 0.2770 0.5206 0.0569 0.058 Uiso 1 1 calc R U . . .
C28 C 0.36247(12) 0.70743(15) 0.07507(11) 0.0463(6) Uani 1 1 d . . . . .
H28A H 0.4049 0.7208 0.0744 0.069 Uiso 1 1 calc R U . . .
H28B H 0.3575 0.7222 0.1149 0.069 Uiso 1 1 calc R U . . .
H28C H 0.3335 0.7433 0.0441 0.069 Uiso 1 1 calc R U . . .
C29 C 0.39457(10) 0.64656(15) 0.26466(9) 0.0302(5) Uani 1 1 d . . . . .
C31 C 0.40204(14) 0.74606(18) 0.26151(14) 0.0639(8) Uani 1 1 d . . . . .
H31A H 0.4406 0.7595 0.2513 0.096 Uiso 1 1 calc R U . . .
H31B H 0.4035 0.7728 0.3007 0.096 Uiso 1 1 calc R U . . .
H31C H 0.3670 0.7711 0.2305 0.096 Uiso 1 1 calc R U . . .
C32 C 0.44713(12) 0.60287(18) 0.31189(10) 0.0468(6) Uani 1 1 d . . . . .
H32A H 0.4401 0.5379 0.3123 0.070 Uiso 1 1 calc R U . . .
H32B H 0.4491 0.6280 0.3517 0.070 Uiso 1 1 calc R U . . .
H32C H 0.4862 0.6145 0.3023 0.070 Uiso 1 1 calc R U . . .
C33 C 0.54404(8) 0.65295(12) 0.16903(8) 0.0217(4) Uani 1 1 d . . . . .
C34 C 0.55098(12) 0.75364(14) 0.16187(10) 0.0396(5) Uani 1 1 d . . . . .
H34A H 0.5924 0.7666 0.1579 0.059 Uiso 1 1 calc R U . . .
H34B H 0.5452 0.7847 0.1974 0.059 Uiso 1 1 calc R U . . .
H34C H 0.5198 0.7745 0.1257 0.059 Uiso 1 1 calc R U . . .
C35 C 0.58926(11) 0.61838(15) 0.22607(9) 0.0376(5) Uani 1 1 d . . . . .
H35A H 0.5810 0.5547 0.2315 0.056 Uiso 1 1 calc R U . . .
H35B H 0.5845 0.6528 0.2608 0.056 Uiso 1 1 calc R U . . .
H35C H 0.6316 0.6253 0.2229 0.056 Uiso 1 1 calc R U . . .
C45 C 0.41509(10) 0.06334(14) 0.37165(9) 0.0323(5) Uani 1 1 d . . . . .
C46 C 0.45463(11) -0.01671(15) 0.36463(11) 0.0425(6) Uani 1 1 d . . . . .
H46A H 0.4313 -0.0724 0.3645 0.064 Uiso 1 1 calc R U . . .
H46B H 0.4924 -0.0179 0.3984 0.064 Uiso 1 1 calc R U . . .
H46C H 0.4657 -0.0114 0.3265 0.064 Uiso 1 1 calc R U . . .
C48 C 0.39694(11) 0.05693(16) 0.42979(10) 0.0383(5) Uani 1 1 d . . . . .
H48A H 0.3726 0.1100 0.4340 0.057 Uiso 1 1 calc R U . . .
H48B H 0.4343 0.0540 0.4639 0.057 Uiso 1 1 calc R U . . .
H48C H 0.3721 0.0026 0.4292 0.057 Uiso 1 1 calc R U . . .
C49 C 0.32564(10) 0.23429(16) 0.19271(12) 0.0415(6) Uani 1 1 d . . . . .
H49A H 0.3120 0.2242 0.2295 0.050 Uiso 1 1 calc R U . . .
H49B H 0.3518 0.1831 0.1874 0.050 Uiso 1 1 calc R U . . .
C50 C 0.27164(12) 0.2448(2) 0.13886(12) 0.0601(8) Uani 1 1 d . . . . .
H50A H 0.2374 0.2041 0.1408 0.072 Uiso 1 1 calc R U . . .
H50B H 0.2832 0.2332 0.1010 0.072 Uiso 1 1 calc R U . . .
C51 C 0.25443(11) 0.3411(2) 0.14332(14) 0.0674(10) Uani 1 1 d . . . . .
H51A H 0.2236 0.3467 0.1665 0.081 Uiso 1 1 calc R U . . .
H51B H 0.2368 0.3670 0.1026 0.081 Uiso 1 1 calc R U . . .
C52 C 0.31446(9) 0.38897(16) 0.17589(10) 0.0360(5) Uani 1 1 d . . . . .
H52A H 0.3280 0.4296 0.1480 0.043 Uiso 1 1 calc R U . . .
H52B H 0.3090 0.4246 0.2104 0.043 Uiso 1 1 calc R U . . .
C53 C 0.59134(10) -0.09403(14) 0.31371(9) 0.0313(5) Uani 1 1 d . . . . .
H53A H 0.6236 -0.1039 0.2926 0.038 Uiso 1 1 calc R U . . .
H53B H 0.5517 -0.0807 0.2834 0.038 Uiso 1 1 calc R U . . .
C54 C 0.58519(12) -0.17519(15) 0.35091(10) 0.0393(5) Uani 1 1 d . . . . .
H54A H 0.5931 -0.2314 0.3313 0.047 Uiso 1 1 calc R U . . .
H54B H 0.5435 -0.1782 0.3573 0.047 Uiso 1 1 calc R U . . .
C55 C 0.63464(10) -0.15945(14) 0.41024(10) 0.0337(5) Uani 1 1 d . . . . .
H55A H 0.6202 -0.1796 0.4450 0.040 Uiso 1 1 calc R U . . .
H55B H 0.6733 -0.1918 0.4108 0.040 Uiso 1 1 calc R U . . .
C56 C 0.64448(13) -0.05979(16) 0.41191(11) 0.0493(7) Uani 1 1 d . . . . .
H56A H 0.6319 -0.0334 0.4462 0.059 Uiso 1 1 calc R U . . .
H56B H 0.6888 -0.0463 0.4175 0.059 Uiso 1 1 calc R U . . .
O1 O 0.48892(5) 0.16995(8) 0.22043(5) 0.0170(2) Uani 1 1 d . . . . .
O2 O 0.47171(5) 0.25681(8) 0.12473(5) 0.0181(3) Uani 1 1 d . . . . .
O3 O 0.40695(6) 0.10797(9) 0.11854(5) 0.0220(3) Uani 1 1 d . . . . .
O4 O 0.52226(6) 0.08950(9) 0.12642(5) 0.0218(3) Uani 1 1 d . . . . .
O5 O 0.58307(5) 0.32326(8) 0.28371(5) 0.0180(2) Uani 1 1 d . . . . .
O6 O 0.67932(5) 0.42597(8) 0.34580(5) 0.0209(3) Uani 1 1 d . . . . .
O7 O 0.67160(5) 0.24737(8) 0.36537(5) 0.0190(3) Uani 1 1 d . . . . .
O8 O 0.69887(5) 0.30739(8) 0.27063(5) 0.0202(3) Uani 1 1 d . . . . .
O13 O 0.46112(7) 0.29620(9) 0.32722(6) 0.0309(3) Uani 1 1 d . . . . .
O17 O 0.35879(6) 0.31790(9) 0.19661(6) 0.0264(3) Uani 1 1 d . . . . .
O18 O 0.60845(6) -0.02214(9) 0.35654(6) 0.0308(3) Uani 1 1 d . . . . .
Si1 Si 0.47475(2) 0.15194(3) 0.15030(2) 0.01610(10) Uani 1 1 d . . . . .
Si2 Si 0.65522(2) 0.32913(3) 0.31488(2) 0.01558(9) Uani 1 1 d . . . . .
Si3 Si 0.43459(2) 0.56503(3) 0.17323(2) 0.01599(10) Uani 1 1 d . . . . .
K1 K 0.56048(2) 0.14867(2) 0.33056(2) 0.01856(8) Uani 1 1 d . . . . .
Ce1 Ce 0.47964(2) 0.32807(2) 0.23662(2) 0.01266(3) Uani 1 1 d . . . . .
C30 C 0.33501(14) 0.6272(3) 0.28274(15) 0.0514(9) Uani 0.813(2) 1 d . . P A 1
H30A H 0.2995 0.6520 0.2521 0.077 Uiso 0.813(2) 1 calc R U P A 1
H30B H 0.3377 0.6552 0.3219 0.077 Uiso 0.813(2) 1 calc R U P A 1
H30C H 0.3299 0.5621 0.2857 0.077 Uiso 0.813(2) 1 calc R U P A 1
C36 C 0.54625(14) 0.60247(17) 0.11380(11) 0.0266(6) Uani 0.813(2) 1 d . . P A 1
H36A H 0.5131 0.6237 0.0793 0.040 Uiso 0.813(2) 1 calc R U P A 1
H36B H 0.5408 0.5382 0.1200 0.040 Uiso 0.813(2) 1 calc R U P A 1
H36C H 0.5864 0.6124 0.1058 0.040 Uiso 0.813(2) 1 calc R U P A 1
C37 C 0.3481(2) 0.3418(3) 0.3989(2) 0.0208(10) Uani 0.460(2) 1 d . . P A 1
C38 C 0.3855(2) 0.4276(3) 0.4135(2) 0.0289(10) Uani 0.460(2) 1 d . . P A 1
H38A H 0.4101 0.4355 0.3847 0.043 Uiso 0.460(2) 1 calc R U P A 1
H38B H 0.4132 0.4239 0.4545 0.043 Uiso 0.460(2) 1 calc R U P A 1
H38C H 0.3575 0.4788 0.4106 0.043 Uiso 0.460(2) 1 calc R U P A 1
C39 C 0.3117(11) 0.3182(16) 0.4426(12) 0.040(5) Uani 0.460(2) 1 d . . P A 1
H39A H 0.2800 0.3641 0.4408 0.060 Uiso 0.460(2) 1 calc R U P A 1
H39B H 0.3396 0.3155 0.4837 0.060 Uiso 0.460(2) 1 calc R U P A 1
H39C H 0.2918 0.2595 0.4319 0.060 Uiso 0.460(2) 1 calc R U P A 1
C40 C 0.3057(2) 0.3452(3) 0.3348(3) 0.0332(11) Uani 0.460(2) 1 d . . P A 1
H40A H 0.3306 0.3491 0.3061 0.050 Uiso 0.460(2) 1 calc R U P A 1
H40B H 0.2788 0.3981 0.3303 0.050 Uiso 0.460(2) 1 calc R U P A 1
H40C H 0.2802 0.2907 0.3267 0.050 Uiso 0.460(2) 1 calc R U P A 1
C41 C 0.5399(3) 0.2749(6) 0.4963(3) 0.0229(14) Uani 0.460(2) 1 d . . P A 1
C42 C 0.5895(3) 0.2045(4) 0.5004(2) 0.0467(15) Uani 0.460(2) 1 d . . P A 1
H42A H 0.5704 0.1487 0.4814 0.070 Uiso 0.460(2) 1 calc R U P A 1
H42B H 0.6110 0.1931 0.5429 0.070 Uiso 0.460(2) 1 calc R U P A 1
H42C H 0.6192 0.2262 0.4795 0.070 Uiso 0.460(2) 1 calc R U P A 1
C43 C 0.5686(3) 0.3638(4) 0.5250(2) 0.0419(13) Uani 0.460(2) 1 d . . P A 1
H43A H 0.5968 0.3869 0.5029 0.063 Uiso 0.460(2) 1 calc R U P A 1
H43B H 0.5914 0.3533 0.5672 0.063 Uiso 0.460(2) 1 calc R U P A 1
H43C H 0.5356 0.4078 0.5231 0.063 Uiso 0.460(2) 1 calc R U P A 1
C44 C 0.5147(4) 0.2392(7) 0.5479(3) 0.0305(10) Uani 0.460(2) 1 d . . P A 1
H44A H 0.4792 0.2758 0.5504 0.046 Uiso 0.460(2) 1 calc R U P A 1
H44B H 0.5472 0.2428 0.5862 0.046 Uiso 0.460(2) 1 calc R U P A 1
H44C H 0.5016 0.1766 0.5398 0.046 Uiso 0.460(2) 1 calc R U P A 1
C47 C 0.3604(3) 0.0726(4) 0.3178(3) 0.0794(19) Uani 0.813(2) 1 d . U P A 1
H47A H 0.3743 0.0904 0.2827 0.119 Uiso 0.813(2) 1 calc R U P A 1
H47B H 0.3325 0.1186 0.3258 0.119 Uiso 0.813(2) 1 calc R U P A 1
H47C H 0.3386 0.0150 0.3096 0.119 Uiso 0.813(2) 1 calc R U P A 1
Si4 Si 0.45222(10) 0.2525(2) 0.38376(14) 0.0148(4) Uani 0.460(2) 1 d . . P A 1
O10 O 0.39536(9) 0.55141(11) 0.10220(8) 0.0206(4) Uani 0.813(2) 1 d . . P A 1
O9 O 0.46442(10) 0.47081(18) 0.19776(12) 0.0190(5) Uani 0.813(2) 1 d . . P A 1
O11 O 0.38382(7) 0.60288(11) 0.20614(7) 0.0236(4) Uani 0.813(2) 1 d . . P A 1
O12 O 0.48408(7) 0.64762(10) 0.18050(7) 0.0218(4) Uani 0.813(2) 1 d . . P A 1
O14 O 0.46477(17) 0.1431(2) 0.38701(17) 0.0186(7) Uani 0.460(2) 1 d . . P A 1
O15 O 0.38859(12) 0.26505(17) 0.40371(12) 0.0188(6) Uani 0.460(2) 1 d . . P A 1
O16 O 0.51191(12) 0.29448(19) 0.43430(11) 0.0218(7) Uani 0.460(2) 1 d . . P A 1
C30A C 0.3323(5) 0.6123(7) 0.2430(5) 0.024(2) Uani 0.187(2) 1 d . . P A 2
H30D H 0.3337 0.5483 0.2334 0.037 Uiso 0.187(2) 1 calc R U P A 2
H30E H 0.3102 0.6454 0.2066 0.037 Uiso 0.187(2) 1 calc R U P A 2
H30F H 0.3108 0.6201 0.2743 0.037 Uiso 0.187(2) 1 calc R U P A 2
C36A C 0.5837(5) 0.6167(8) 0.1237(5) 0.023(2) Uani 0.187(2) 1 d . . P A 2
H36D H 0.5853 0.5509 0.1249 0.035 Uiso 0.187(2) 1 calc R U P A 2
H36E H 0.6258 0.6410 0.1367 0.035 Uiso 0.187(2) 1 calc R U P A 2
H36F H 0.5636 0.6366 0.0824 0.035 Uiso 0.187(2) 1 calc R U P A 2
C37A C 0.3234(2) 0.3310(3) 0.3740(2) 0.0207(8) Uani 0.540(2) 1 d . . P A 2
C38A C 0.3524(2) 0.4211(3) 0.3698(2) 0.0344(10) Uani 0.540(2) 1 d . . P A 2
H38D H 0.3568 0.4293 0.3289 0.052 Uiso 0.540(2) 1 calc R U P A 2
H38E H 0.3932 0.4239 0.3992 0.052 Uiso 0.540(2) 1 calc R U P A 2
H38F H 0.3260 0.4688 0.3784 0.052 Uiso 0.540(2) 1 calc R U P A 2
C39A C 0.3190(9) 0.3196(12) 0.4392(8) 0.028(3) Uani 0.540(2) 1 d . . P A 2
H39D H 0.2945 0.3688 0.4489 0.042 Uiso 0.540(2) 1 calc R U P A 2
H39E H 0.3606 0.3207 0.4672 0.042 Uiso 0.540(2) 1 calc R U P A 2
H39F H 0.2991 0.2621 0.4428 0.042 Uiso 0.540(2) 1 calc R U P A 2
C40A C 0.25898(18) 0.3249(3) 0.32982(17) 0.0380(11) Uani 0.540(2) 1 d . . P A 2
H40D H 0.2617 0.3354 0.2886 0.057 Uiso 0.540(2) 1 calc R U P A 2
H40E H 0.2321 0.3703 0.3402 0.057 Uiso 0.540(2) 1 calc R U P A 2
H40F H 0.2418 0.2649 0.3323 0.057 Uiso 0.540(2) 1 calc R U P A 2
C41A C 0.5161(2) 0.2819(5) 0.4873(3) 0.0208(11) Uani 0.540(2) 1 d . . P A 2
C42A C 0.56798(17) 0.2387(3) 0.46608(18) 0.0295(9) Uani 0.540(2) 1 d . . P A 2
H42D H 0.6076 0.2483 0.4965 0.044 Uiso 0.540(2) 1 calc R U P A 2
H42E H 0.5695 0.2660 0.4278 0.044 Uiso 0.540(2) 1 calc R U P A 2
H42F H 0.5602 0.1740 0.4603 0.044 Uiso 0.540(2) 1 calc R U P A 2
C43A C 0.5260(2) 0.3832(3) 0.49429(19) 0.0345(10) Uani 0.540(2) 1 d . . P A 2
H43D H 0.5247 0.4096 0.4550 0.052 Uiso 0.540(2) 1 calc R U P A 2
H43E H 0.5664 0.3953 0.5229 0.052 Uiso 0.540(2) 1 calc R U P A 2
H43F H 0.4934 0.4098 0.5095 0.052 Uiso 0.540(2) 1 calc R U P A 2
C44A C 0.4949(3) 0.2427(6) 0.5307(3) 0.0305(10) Uani 0.540(2) 1 d . . P A 2
H44D H 0.4621 0.2799 0.5387 0.046 Uiso 0.540(2) 1 calc R U P A 2
H44E H 0.5289 0.2368 0.5678 0.046 Uiso 0.540(2) 1 calc R U P A 2
H44F H 0.4784 0.1831 0.5170 0.046 Uiso 0.540(2) 1 calc R U P A 2
C47A C 0.3456(15) 0.044(2) 0.3208(16) 0.0794(19) Uani 0.187(2) 1 d . U P A 2
H47D H 0.3515 0.0358 0.2805 0.119 Uiso 0.187(2) 1 calc R U P A 2
H47E H 0.3180 0.0950 0.3203 0.119 Uiso 0.187(2) 1 calc R U P A 2
H47F H 0.3272 -0.0108 0.3323 0.119 Uiso 0.187(2) 1 calc R U P A 2
Si4A Si 0.43290(9) 0.2449(2) 0.37270(12) 0.0161(4) Uani 0.540(2) 1 d . . P A 2
O10A O 0.3709(3) 0.5528(4) 0.1193(3) 0.0113(14) Uani 0.187(2) 1 d . . P A 2
O9A O 0.4495(6) 0.4717(10) 0.2068(6) 0.0190(5) Uani 0.187(2) 1 d . . P A 2
O11A O 0.4857(3) 0.6025(4) 0.1413(3) 0.0135(15) Uani 0.187(2) 1 d . . P A 2
O12A O 0.4275(3) 0.6491(4) 0.2181(3) 0.0121(15) Uani 0.187(2) 1 d . . P A 2
O14A O 0.44345(15) 0.1373(2) 0.36112(14) 0.0192(6) Uani 0.540(2) 1 d . . P A 2
O15A O 0.35838(10) 0.25991(15) 0.35697(10) 0.0193(5) Uani 0.540(2) 1 d . . P A 2
O16A O 0.45736(10) 0.26709(16) 0.44494(10) 0.0203(6) Uani 0.540(2) 1 d . . P A 2

loop_
_atom_site_aniso_label
_atom_site_aniso_U_11
_atom_site_aniso_U_22
_atom_site_aniso_U_33
_atom_site_aniso_U_23
_atom_site_aniso_U_13
_atom_site_aniso_U_12
C12 0.0384(12) 0.0240(11) 0.0349(11) -0.0051(9) 0.0124(9) 0.0043(9)
C14 0.0522(14) 0.0228(11) 0.0364(12) -0.0060(9) 0.0110(10) -0.0132(10)
C1 0.0210(9) 0.0297(10) 0.0118(8) 0.0046(7) -0.0004(7) -0.0011(8)
C2 0.0393(12) 0.0477(14) 0.0223(10) 0.0130(9) 0.0021(9) -0.0149(11)
C3 0.0264(10) 0.0384(12) 0.0179(9) 0.0027(8) -0.0003(7) 0.0060(9)
C4 0.0367(11) 0.0432(13) 0.0133(9) 0.0017(8) 0.0037(8) 0.0096(10)
C5 0.0393(12) 0.0270(11) 0.0308(11) -0.0138(9) 0.0115(9) -0.0167(9)
C6 0.0446(14) 0.0536(17) 0.0716(18) -0.0233(14) 0.0186(13) -0.0341(13)
C7 0.0700(17) 0.0401(14) 0.0329(12) -0.0223(10) 0.0170(12) -0.0222(12)
C8 0.0679(17) 0.0263(12) 0.0378(13) -0.0035(10) 0.0218(12) -0.0130(11)
C9 0.0227(9) 0.0230(10) 0.0207(9) -0.0032(7) 0.0073(7) 0.0024(7)
C10 0.0255(10) 0.0323(11) 0.0232(10) 0.0003(8) 0.0101(8) 0.0037(8)
C11 0.0240(9) 0.0252(10) 0.0205(9) 0.0005(7) 0.0046(7) 0.0032(8)
C13 0.0284(10) 0.0183(10) 0.0205(9) -0.0018(7) 0.0029(7) -0.0039(8)
C15 0.0343(11) 0.0309(12) 0.0339(11) -0.0056(9) 0.0101(9) 0.0033(9)
C16 0.0545(14) 0.0320(12) 0.0181(10) -0.0024(8) 0.0003(9) -0.0021(10)
C17 0.0153(8) 0.0243(10) 0.0256(10) 0.0061(8) -0.0046(7) 0.0034(7)
C18 0.0304(10) 0.0295(11) 0.0275(10) 0.0102(9) -0.0057(8) 0.0009(9)
C19 0.0222(10) 0.0306(12) 0.0399(12) 0.0016(9) 0.0023(9) 0.0072(8)
C20 0.0172(9) 0.0340(12) 0.0352(11) 0.0074(9) -0.0055(8) -0.0006(8)
C21 0.0275(10) 0.0229(10) 0.0229(9) 0.0010(7) 0.0107(8) -0.0064(8)
C22 0.0422(12) 0.0337(12) 0.0219(10) 0.0063(8) 0.0108(9) 0.0087(10)
C23 0.0494(13) 0.0353(13) 0.0388(12) -0.0056(10) 0.0232(11) -0.0217(11)
C24 0.0324(11) 0.0353(12) 0.0385(12) 0.0004(10) 0.0205(9) -0.0017(9)
C25 0.0327(11) 0.0214(10) 0.0226(9) 0.0060(8) -0.0047(8) 0.0040(8)
C26 0.0542(15) 0.0463(15) 0.0430(14) 0.0143(11) 0.0223(12) 0.0143(12)
C27 0.0415(13) 0.0320(13) 0.0450(13) 0.0066(10) 0.0166(11) 0.0053(10)
C28 0.0552(15) 0.0210(11) 0.0458(14) 0.0111(10) -0.0143(11) 0.0024(10)
C29 0.0366(11) 0.0369(12) 0.0188(9) -0.0032(8) 0.0108(8) 0.0113(9)
C31 0.075(2) 0.0355(15) 0.0652(19) -0.0035(13) -0.0071(15) 0.0054(14)
C32 0.0545(15) 0.0534(16) 0.0265(11) 0.0042(11) 0.0015(10) 0.0087(12)
C33 0.0246(9) 0.0190(10) 0.0214(9) 0.0039(7) 0.0065(7) -0.0020(7)
C34 0.0603(15) 0.0223(11) 0.0358(12) 0.0002(9) 0.0127(11) 0.0042(10)
C35 0.0513(14) 0.0299(12) 0.0241(10) -0.0015(9) -0.0021(10) 0.0083(10)
C45 0.0475(13) 0.0225(11) 0.0293(11) 0.0003(8) 0.0145(10) 0.0091(9)
C46 0.0496(14) 0.0231(12) 0.0539(15) -0.0064(10) 0.0129(12) 0.0092(10)
C48 0.0430(13) 0.0362(13) 0.0414(13) 0.0113(10) 0.0214(10) -0.0042(10)
C49 0.0303(11) 0.0344(13) 0.0682(17) -0.0078(11) 0.0273(11) -0.0081(10)
C50 0.0484(16) 0.089(2) 0.0452(15) -0.0073(15) 0.0166(12) -0.0405(16)
C51 0.0217(11) 0.091(3) 0.079(2) 0.0461(18) -0.0042(12) -0.0038(13)
C52 0.0253(10) 0.0422(14) 0.0394(12) 0.0073(10) 0.0070(9) 0.0134(9)
C53 0.0384(12) 0.0289(11) 0.0302(11) 0.0030(9) 0.0156(9) 0.0038(9)
C54 0.0652(15) 0.0220(11) 0.0340(12) -0.0029(9) 0.0190(11) -0.0059(11)
C55 0.0398(12) 0.0260(12) 0.0390(12) 0.0121(9) 0.0169(10) 0.0055(9)
C56 0.0727(18) 0.0297(13) 0.0343(13) 0.0082(10) -0.0037(12) 0.0000(12)
O1 0.0207(6) 0.0166(6) 0.0132(5) -0.0014(5) 0.0038(4) -0.0020(5)
O2 0.0202(6) 0.0210(7) 0.0109(6) 0.0017(5) 0.0006(5) -0.0014(5)
O3 0.0222(6) 0.0228(7) 0.0200(6) -0.0079(5) 0.0039(5) -0.0092(5)
O4 0.0213(6) 0.0252(7) 0.0192(6) -0.0061(5) 0.0060(5) -0.0008(5)
O5 0.0146(5) 0.0184(6) 0.0179(6) 0.0013(5) -0.0007(5) -0.0013(5)
O6 0.0207(6) 0.0199(7) 0.0202(6) -0.0017(5) 0.0028(5) -0.0062(5)
O7 0.0146(6) 0.0207(7) 0.0187(6) 0.0053(5) -0.0005(5) 0.0006(5)
O8 0.0193(6) 0.0202(7) 0.0217(6) 0.0033(5) 0.0067(5) -0.0025(5)
O13 0.0529(9) 0.0197(7) 0.0305(7) 0.0037(6) 0.0289(7) 0.0034(6)
O17 0.0173(6) 0.0266(8) 0.0346(7) 0.0030(6) 0.0060(5) 0.0011(5)
O18 0.0338(8) 0.0189(7) 0.0363(8) 0.0066(6) 0.0041(6) 0.0025(6)
Si1 0.0171(2) 0.0184(3) 0.0123(2) -0.00323(17) 0.00321(17) -0.00340(18)
Si2 0.0130(2) 0.0163(2) 0.0151(2) 0.00200(18) -0.00001(17) -0.00262(18)
Si3 0.0201(2) 0.0140(2) 0.0141(2) 0.00265(17) 0.00503(18) 0.00344(18)
K1 0.02305(18) 0.01604(19) 0.01709(18) 0.00414(14) 0.00640(14) 0.00304(14)
Ce1 0.01293(4) 0.01203(5) 0.01184(4) 0.00228(4) 0.00144(3) 0.00107(4)
C30 0.0450(18) 0.080(3) 0.0368(18) 0.0006(17) 0.0233(14) 0.0206(17)
C36 0.0333(15) 0.0260(14) 0.0225(12) -0.0018(10) 0.0112(11) -0.0032(12)
C37 0.024(3) 0.020(2) 0.020(3) -0.001(2) 0.010(2) 0.007(2)
C38 0.035(2) 0.014(2) 0.040(3) 0.0034(18) 0.013(2) 0.0045(18)
C39 0.039(7) 0.053(8) 0.037(6) 0.023(5) 0.024(5) 0.006(5)
C40 0.029(3) 0.034(3) 0.032(3) -0.002(2) 0.001(2) 0.013(2)
C41 0.016(3) 0.035(3) 0.018(3) 0.002(2) 0.004(3) -0.002(3)
C42 0.037(3) 0.073(4) 0.029(3) 0.009(3) 0.007(2) 0.025(3)
C43 0.050(3) 0.057(3) 0.019(2) -0.006(2) 0.010(2) -0.027(3)
C44 0.035(4) 0.0336(15) 0.021(3) 0.003(2) 0.004(2) -0.001(3)
C47 0.085(3) 0.093(4) 0.0460(18) -0.019(3) -0.006(2) 0.053(3)
Si4 0.0164(11) 0.0141(8) 0.0166(11) 0.0014(7) 0.0091(9) 0.0013(9)
O10 0.0261(10) 0.0184(9) 0.0158(9) 0.0030(7) 0.0032(7) 0.0062(7)
O9 0.0195(13) 0.0159(7) 0.0205(11) 0.0049(7) 0.0038(7) 0.0028(9)
O11 0.0272(9) 0.0263(9) 0.0181(8) 0.0008(7) 0.0077(7) 0.0073(7)
O12 0.0283(9) 0.0168(8) 0.0211(8) 0.0015(6) 0.0082(7) 0.0007(6)
O14 0.0211(19) 0.0140(15) 0.024(2) -0.0014(15) 0.0109(14) 0.0000(14)
O15 0.0210(14) 0.0145(14) 0.0242(16) 0.0024(11) 0.0118(12) 0.0037(11)
O16 0.0240(15) 0.0282(16) 0.0138(14) 0.0015(11) 0.0061(11) -0.0040(12)
C30A 0.047(7) 0.017(5) 0.016(5) -0.006(4) 0.020(5) -0.006(4)
C36A 0.018(5) 0.024(6) 0.026(6) 0.011(4) 0.002(4) -0.002(4)
C37A 0.024(2) 0.019(2) 0.019(2) 0.0007(19) 0.0065(17) 0.0101(19)
C38A 0.040(2) 0.022(2) 0.045(3) 0.0081(18) 0.019(2) 0.0087(17)
C39A 0.024(3) 0.027(4) 0.033(6) 0.003(4) 0.007(4) -0.004(3)
C40A 0.026(2) 0.059(3) 0.026(2) -0.0093(19) 0.0033(16) 0.018(2)
C41A 0.022(3) 0.023(2) 0.017(2) -0.0053(17) 0.004(2) -0.003(3)
C42A 0.0241(19) 0.037(2) 0.024(2) -0.0080(17) 0.0010(16) 0.0024(17)
C43A 0.049(3) 0.028(2) 0.030(2) -0.0070(17) 0.015(2) -0.0088(19)
C44A 0.035(4) 0.0336(15) 0.021(3) 0.003(2) 0.004(2) -0.001(3)
C47A 0.085(3) 0.093(4) 0.0460(18) -0.019(3) -0.006(2) 0.053(3)
Si4A 0.0193(10) 0.0157(7) 0.0141(9) -0.0001(6) 0.0060(8) 0.0012(8)
O10A 0.013(3) 0.012(3) 0.007(3) 0.003(2) 0.000(3) 0.005(3)
O9A 0.0195(13) 0.0159(7) 0.0205(11) 0.0049(7) 0.0038(7) 0.0028(9)
O11A 0.016(3) 0.011(3) 0.012(3) 0.003(2) 0.000(2) -0.002(2)
O12A 0.018(3) 0.008(3) 0.012(3) -0.003(2) 0.006(2) 0.003(2)
O14A 0.0241(17) 0.0136(13) 0.0225(17) -0.0018(13) 0.0108(12) -0.0006(12)
O15A 0.0203(12) 0.0202(13) 0.0191(13) -0.0024(9) 0.0083(10) 0.0044(9)
O16A 0.0235(12) 0.0240(13) 0.0129(11) -0.0013(9) 0.0043(9) 0.0010(10)

loop_
_atom_type_symbol
_atom_type_description
_atom_type_scat_dispersion_real
_atom_type_scat_dispersion_imag
_atom_type_scat_source
C C 0.0033 0.0016 'International Tables Vol C Tables 4.2.6.8 and 6.1.1.4'
H H 0.0000 0.0000 'International Tables Vol C Tables 4.2.6.8 and 6.1.1.4'
O O 0.0106 0.0060 'International Tables Vol C Tables 4.2.6.8 and 6.1.1.4'
Si Si 0.0817 0.0704 'International Tables Vol C Tables 4.2.6.8 and 6.1.1.4'
K K 0.2009 0.2494 'International Tables Vol C Tables 4.2.6.8 and 6.1.1.4'
Ce Ce -0.2486 2.6331 'International Tables Vol C Tables 4.2.6.8 and 6.1.1.4'

loop_
_geom_angle_atom_site_label_1
_geom_angle_atom_site_label_2
_geom_angle_atom_site_label_3
_geom_angle
C9 C12 H12A 109.5
C9 C12 H12B 109.5
H12A C12 H12B 109.5
C9 C12 H12C 109.5
H12A C12 H12C 109.5
H12B C12 H12C 109.5
C13 C14 H14A 109.5
C13 C14 H14B 109.5
H14A C14 H14B 109.5
C13 C14 H14C 109.5
H14A C14 H14C 109.5
H14B C14 H14C 109.5
O2 C1 C3 107.38(14)
O2 C1 C2 105.37(14)
C3 C1 C2 109.81(18)
O2 C1 C4 111.23(15)
C3 C1 C4 110.49(15)
C2 C1 C4 112.33(17)
C1 C2 H2A 109.5
C1 C2 H2B 109.5
H2A C2 H2B 109.5
C1 C2 H2C 109.5
H2A C2 H2C 109.5
H2B C2 H2C 109.5
C1 C3 H3A 109.5
C1 C3 H3B 109.5
H3A C3 H3B 109.5
C1 C3 H3C 109.5
H3A C3 H3C 109.5
H3B C3 H3C 109.5
C1 C4 H4A 109.5
C1 C4 H4B 109.5
H4A C4 H4B 109.5
C1 C4 H4C 109.5
H4A C4 H4C 109.5
H4B C4 H4C 109.5
O3 C5 C8 111.33(16)
O3 C5 C6 105.24(18)
C8 C5 C6 110.5(2)
O3 C5 C7 108.81(17)
C8 C5 C7 110.8(2)
C6 C5 C7 110.02(19)
C5 C6 H6A 109.5
C5 C6 H6B 109.5
H6A C6 H6B 109.5
C5 C6 H6C 109.5
H6A C6 H6C 109.5
H6B C6 H6C 109.5
C5 C7 H7A 109.5
C5 C7 H7B 109.5
H7A C7 H7B 109.5
C5 C7 H7C 109.5
H7A C7 H7C 109.5
H7B C7 H7C 109.5
C5 C8 H8A 109.5
C5 C8 H8B 109.5
H8A C8 H8B 109.5
C5 C8 H8C 109.5
H8A C8 H8C 109.5
H8B C8 H8C 109.5
O4 C9 C10 108.85(15)
O4 C9 C12 105.82(15)
C10 C9 C12 109.62(16)
O4 C9 C11 111.03(14)
C10 C9 C11 110.63(16)
C12 C9 C11 110.76(16)
C9 C10 H10A 109.5
C9 C10 H10B 109.5
H10A C10 H10B 109.5
C9 C10 H10C 109.5
H10A C10 H10C 109.5
H10B C10 H10C 109.5
C9 C11 H11A 109.5
C9 C11 H11B 109.5
H11A C11 H11B 109.5
C9 C11 H11C 109.5
H11A C11 H11C 109.5
H11B C11 H11C 109.5
O6 C13 C15 110.82(15)
O6 C13 C16 109.28(16)
C15 C13 C16 110.77(17)
O6 C13 C14 105.50(16)
C15 C13 C14 110.62(17)
C16 C13 C14 109.71(16)
C13 C15 H15A 109.5
C13 C15 H15B 109.5
H15A C15 H15B 109.5
C13 C15 H15C 109.5
H15A C15 H15C 109.5
H15B C15 H15C 109.5
C13 C16 H16A 109.5
C13 C16 H16B 109.5
H16A C16 H16B 109.5
C13 C16 H16C 109.5
H16A C16 H16C 109.5
H16B C16 H16C 109.5
O7 C17 C18 105.56(15)
O7 C17 C19 107.81(14)
C18 C17 C19 110.53(17)
O7 C17 C20 112.13(15)
C18 C17 C20 110.46(16)
C19 C17 C20 110.22(17)
C17 C18 H18A 109.5
C17 C18 H18B 109.5
H18A C18 H18B 109.5
C17 C18 H18C 109.5
H18A C18 H18C 109.5
H18B C18 H18C 109.5
C17 C19 H19A 109.5
C17 C19 H19B 109.5
H19A C19 H19B 109.5
C17 C19 H19C 109.5
H19A C19 H19C 109.5
H19B C19 H19C 109.5
C17 C20 H20A 109.5
C17 C20 H20B 109.5
H20A C20 H20B 109.5
C17 C20 H20C 109.5
H20A C20 H20C 109.5
H20B C20 H20C 109.5
O8 C21 C23 109.46(15)
O8 C21 C22 109.72(15)
C23 C21 C22 111.37(18)
O8 C21 C24 105.47(15)
C23 C21 C24 110.10(17)
C22 C21 C24 110.55(16)
C21 C22 H22A 109.5
C21 C22 H22B 109.5
H22A C22 H22B 109.5
C21 C22 H22C 109.5
H22A C22 H22C 109.5
H22B C22 H22C 109.5
C21 C23 H23A 109.5
C21 C23 H23B 109.5
H23A C23 H23B 109.5
C21 C23 H23C 109.5
H23A C23 H23C 109.5
H23B C23 H23C 109.5
C21 C24 H24A 109.5
C21 C24 H24B 109.5
H24A C24 H24B 109.5
C21 C24 H24C 109.5
H24A C24 H24C 109.5
H24B C24 H24C 109.5
O10 C25 C27 111.81(18)
O10A C25 C27 85.7(3)
O10 C25 C26 102.21(18)
O10A C25 C26 126.2(3)
C27 C25 C26 109.50(18)
O10 C25 C28 111.98(16)
O10A C25 C28 111.1(3)
C27 C25 C28 110.53(19)
C26 C25 C28 110.52(19)
C25 C26 H26A 109.5
C25 C26 H26B 109.5
H26A C26 H26B 109.5
C25 C26 H26C 109.5
H26A C26 H26C 109.5
H26B C26 H26C 109.5
C25 C27 H27A 109.5
C25 C27 H27B 109.5
H27A C27 H27B 109.5
C25 C27 H27C 109.5
H27A C27 H27C 109.5
H27B C27 H27C 109.5
C25 C28 H28A 109.5
C25 C28 H28B 109.5
H28A C28 H28B 109.5
C25 C28 H28C 109.5
H28A C28 H28C 109.5
H28B C28 H28C 109.5
C30A C29 O12A 113.3(5)
C30A C29 C31 116.4(5)
O11 C29 C31 112.94(19)
O12A C29 C31 81.5(3)
C30A C29 C32 126.0(5)
O11 C29 C32 111.77(17)
O12A C29 C32 94.9(3)
C31 C29 C32 112.6(2)
O11 C29 C30 103.5(2)
C31 C29 C30 108.5(2)
C32 C29 C30 106.9(2)
C29 C31 H31A 109.5
C29 C31 H31B 109.5
H31A C31 H31B 109.5
C29 C31 H31C 109.5
H31A C31 H31C 109.5
H31B C31 H31C 109.5
C29 C32 H32A 109.5
C29 C32 H32B 109.5
H32A C32 H32B 109.5
C29 C32 H32C 109.5
H32A C32 H32C 109.5
H32B C32 H32C 109.5
O12 C33 C36 112.39(18)
O12 C33 C35 105.09(16)
C36 C33 C35 113.40(18)
O11A C33 C35 120.1(3)
O12 C33 C34 101.70(16)
C36 C33 C34 112.06(17)
O11A C33 C34 123.6(3)
C35 C33 C34 111.40(17)
O11A C33 C36A 97.5(5)
C35 C33 C36A 95.0(4)
C34 C33 C36A 99.5(4)
C33 C34 H34A 109.5
C33 C34 H34B 109.5
H34A C34 H34B 109.5
C33 C34 H34C 109.5
H34A C34 H34C 109.5
H34B C34 H34C 109.5
C33 C35 H35A 109.5
C33 C35 H35B 109.5
H35A C35 H35B 109.5
C33 C35 H35C 109.5
H35A C35 H35C 109.5
H35B C35 H35C 109.5
O14A C45 C48 118.5(2)
C47 C45 C48 112.4(3)
O14A C45 C46 107.7(2)
C47 C45 C46 110.9(3)
C48 C45 C46 110.78(19)
C47 C45 O14 118.7(3)
C48 C45 O14 101.2(2)
C46 C45 O14 102.2(2)
O14A C45 C47A 114.4(13)
C48 C45 C47A 100.2(14)
C46 C45 C47A 104.3(11)
C45 C46 H46A 109.5
C45 C46 H46B 109.5
H46A C46 H46B 109.5
C45 C46 H46C 109.5
H46A C46 H46C 109.5
H46B C46 H46C 109.5
C45 C48 H48A 109.5
C45 C48 H48B 109.5
H48A C48 H48B 109.5
C45 C48 H48C 109.5
H48A C48 H48C 109.5
H48B C48 H48C 109.5
O17 C49 C50 104.5(2)
O17 C49 H49A 110.8
C50 C49 H49A 110.8
O17 C49 H49B 110.8
C50 C49 H49B 110.8
H49A C49 H49B 108.9
C49 C50 C51 102.2(2)
C49 C50 H50A 111.3
C51 C50 H50A 111.3
C49 C50 H50B 111.3
C51 C50 H50B 111.3
H50A C50 H50B 109.2
C50 C51 C52 105.6(2)
C50 C51 H51A 110.6
C52 C51 H51A 110.6
C50 C51 H51B 110.6
C52 C51 H51B 110.6
H51A C51 H51B 108.7
O17 C52 C51 104.93(19)
O17 C52 H52A 110.8
C51 C52 H52A 110.8
O17 C52 H52B 110.8
C51 C52 H52B 110.8
H52A C52 H52B 108.8
O18 C53 C54 104.81(16)
O18 C53 H53A 110.8
C54 C53 H53A 110.8
O18 C53 H53B 110.8
C54 C53 H53B 110.8
H53A C53 H53B 108.9
C53 C54 C55 103.16(18)
C53 C54 H54A 111.1
C55 C54 H54A 111.1
C53 C54 H54B 111.1
C55 C54 H54B 111.1
H54A C54 H54B 109.1
C56 C55 C54 103.97(17)
C56 C55 H55A 111.0
C54 C55 H55A 111.0
C56 C55 H55B 111.0
C54 C55 H55B 111.0
H55A C55 H55B 109.0
O18 C56 C55 108.84(19)
O18 C56 H56A 109.9
C55 C56 H56A 109.9
O18 C56 H56B 109.9
C55 C56 H56B 109.9
H56A C56 H56B 108.3
Si1 O1 Ce1 108.87(6)
Si1 O1 K1 149.90(7)
Ce1 O1 K1 91.41(4)
C1 O2 Si1 131.40(11)
C1 O2 Ce1 133.16(10)
Si1 O2 Ce1 92.52(5)
C5 O3 Si1 129.44(13)
C9 O4 Si1 137.76(11)
Si2 O5 Ce1 174.86(8)
Si2 O5 K1 98.22(5)
Ce1 O5 K1 86.82(4)
C13 O6 Si2 133.67(11)
C17 O7 Si2 129.66(11)
C17 O7 K1 121.72(10)
Si2 O7 K1 100.10(5)
C21 O8 Si2 132.65(12)
Si4 O13 Ce1 166.43(15)
Si4A O13 Ce1 157.12(12)
Si4 O13 K1 86.62(13)
Si4A O13 K1 93.50(12)
Ce1 O13 K1 81.86(4)
C49 O17 C52 108.28(15)
C49 O17 Ce1 122.71(12)
C52 O17 Ce1 129.00(12)
C56 O18 C53 107.53(16)
C56 O18 K1 130.40(13)
C53 O18 K1 121.52(11)
O1 Si1 O4 118.54(7)
O1 Si1 O3 115.15(7)
O4 Si1 O3 103.88(7)
O1 Si1 O2 100.37(6)
O4 Si1 O2 112.56(7)
O3 Si1 O2 105.95(7)
O1 Si1 Ce1 43.94(5)
O4 Si1 Ce1 138.55(5)
O3 Si1 Ce1 117.57(5)
O2 Si1 Ce1 56.98(4)
O5 Si2 O8 115.08(7)
O5 Si2 O6 114.93(7)
O8 Si2 O6 105.23(7)
O5 Si2 O7 106.23(6)
O8 Si2 O7 103.78(7)
O6 Si2 O7 111.10(6)
O5 Si2 K1 55.20(5)
O8 Si2 K1 113.61(5)
O6 Si2 K1 140.24(5)
O7 Si2 K1 52.27(4)
O9A Si3 O11A 116.2(4)
O9A Si3 O10A 107.4(6)
O11A Si3 O10A 106.1(3)
O9 Si3 O11 114.80(9)
O9 Si3 O12 114.68(10)
O11 Si3 O12 103.71(8)
O9 Si3 O10 107.65(12)
O11 Si3 O10 104.60(9)
O12 Si3 O10 110.97(9)
O9A Si3 O12A 113.7(5)
O11A Si3 O12A 103.0(3)
O10A Si3 O12A 110.1(3)
O1 K1 O18 114.81(4)
O1 K1 O14 96.15(8)
O18 K1 O14 100.17(8)
O1 K1 O7 118.15(4)
O18 K1 O7 98.91(4)
O14 K1 O7 128.12(8)
O1 K1 O5 69.93(3)
O18 K1 O5 143.49(4)
O14 K1 O5 115.65(8)
O7 K1 O5 53.73(3)
O1 K1 O14A 83.47(7)
O18 K1 O14A 102.68(7)
O7 K1 O14A 138.75(7)
O5 K1 O14A 113.81(7)
O1 K1 O13 69.31(4)
O18 K1 O13 152.59(4)
O14 K1 O13 52.83(8)
O7 K1 O13 102.35(4)
O5 K1 O13 63.91(3)
O14A K1 O13 49.99(7)
O1 K1 Si4 89.10(5)
O18 K1 Si4 128.21(7)
O14 K1 Si4 29.02(9)
O7 K1 Si4 109.24(5)
O5 K1 Si4 86.78(6)
O13 K1 Si4 26.57(6)
O1 K1 Si2 92.07(3)
O18 K1 Si2 120.95(3)
O14 K1 Si2 129.48(8)
O7 K1 Si2 27.63(2)
O5 K1 Si2 26.57(2)
O14A K1 Si2 133.24(6)
O13 K1 Si2 84.87(3)
Si4 K1 Si2 101.91(5)
O1 K1 Si4A 83.67(5)
O18 K1 Si4A 127.25(6)
O7 K1 Si4A 115.46(5)
O5 K1 Si4A 88.78(5)
O14A K1 Si4A 27.13(7)
O13 K1 Si4A 25.92(5)
Si2 K1 Si4A 106.12(5)
O1 K1 Ce1 41.83(3)
O18 K1 Ce1 156.30(3)
O14 K1 Ce1 88.59(7)
O7 K1 Ce1 92.63(3)
O5 K1 Ce1 39.28(2)
O14A K1 Ce1 81.25(6)
O13 K1 Ce1 39.02(2)
Si4 K1 Ce1 65.45(6)
Si2 K1 Ce1 65.852(10)
Si4A K1 Ce1 63.61(5)
O5 Ce1 O13 88.78(5)
O5 Ce1 O9A 110.5(3)
O13 Ce1 O9A 110.7(3)
O5 Ce1 O9 103.73(7)
O13 Ce1 O9 120.18(6)
O5 Ce1 O1 85.53(4)
O13 Ce1 O1 89.10(4)
O9A Ce1 O1 154.1(4)
O9 Ce1 O1 148.99(7)
O5 Ce1 O17 170.98(4)
O13 Ce1 O17 82.89(5)
O9A Ce1 O17 75.9(3)
O9 Ce1 O17 83.56(6)
O1 Ce1 O17 90.87(4)
O5 Ce1 O2 103.15(4)
O13 Ce1 O2 142.66(4)
O9A Ce1 O2 98.1(3)
O9 Ce1 O2 91.56(7)
O1 Ce1 O2 57.44(4)
O17 Ce1 O2 81.70(4)
O5 Ce1 Si1 97.04(3)
O13 Ce1 Si1 113.84(4)
O9A Ce1 Si1 127.4(4)
O9 Ce1 Si1 121.87(6)
O1 Ce1 Si1 27.19(3)
O17 Ce1 Si1 83.27(3)
O2 Ce1 Si1 30.50(3)
O5 Ce1 K1 53.90(3)
O13 Ce1 K1 59.12(4)
O9A Ce1 K1 158.7(4)
O9 Ce1 K1 156.64(6)
O1 Ce1 K1 46.76(3)
O17 Ce1 K1 118.12(3)
O2 Ce1 K1 99.74(3)
Si1 Ce1 K1 72.422(10)
C29 C30 H30A 109.5
C29 C30 H30B 109.5
H30A C30 H30B 109.5
C29 C30 H30C 109.5
H30A C30 H30C 109.5
H30B C30 H30C 109.5
C33 C36 H36A 109.5
C33 C36 H36B 109.5
H36A C36 H36B 109.5
C33 C36 H36C 109.5
H36A C36 H36C 109.5
H36B C36 H36C 109.5
O15 C37 C39 102.2(10)
O15 C37 C38 110.5(4)
C39 C37 C38 114.8(9)
O15 C37 C40 108.4(4)
C39 C37 C40 110.2(10)
C38 C37 C40 110.4(4)
C37 C38 H38A 109.5
C37 C38 H38B 109.5
H38A C38 H38B 109.5
C37 C38 H38C 109.5
H38A C38 H38C 109.5
H38B C38 H38C 109.5
C37 C39 H39A 109.5
C37 C39 H39B 109.5
H39A C39 H39B 109.5
C37 C39 H39C 109.5
H39A C39 H39C 109.5
H39B C39 H39C 109.5
C37 C40 H40A 109.5
C37 C40 H40B 109.5
H40A C40 H40B 109.5
C37 C40 H40C 109.5
H40A C40 H40C 109.5
H40B C40 H40C 109.5
O16 C41 C42 108.6(6)
O16 C41 C43 105.8(6)
C42 C41 C43 110.7(5)
O16 C41 C44 133.5(5)
C42 C41 C44 97.8(6)
C43 C41 C44 99.4(6)
C41 C42 H42A 109.5
C41 C42 H42B 109.5
H42A C42 H42B 109.5
C41 C42 H42C 109.5
H42A C42 H42C 109.5
H42B C42 H42C 109.5
C41 C43 H43A 109.5
C41 C43 H43B 109.5
H43A C43 H43B 109.5
C41 C43 H43C 109.5
H43A C43 H43C 109.5
H43B C43 H43C 109.5
C41 C44 H44A 109.5
C41 C44 H44B 109.5
H44A C44 H44B 109.5
C41 C44 H44C 109.5
H44A C44 H44C 109.5
H44B C44 H44C 109.5
C45 C47 H47A 109.5
C45 C47 H47B 109.5
H47A C47 H47B 109.5
C45 C47 H47C 109.5
H47A C47 H47C 109.5
H47B C47 H47C 109.5
O13 Si4 O15 121.8(2)
O13 Si4 O16 99.79(19)
O15 Si4 O16 111.6(2)
O13 Si4 O14 113.6(2)
O15 Si4 O14 104.6(2)
O16 Si4 O14 104.3(2)
O13 Si4 K1 66.81(12)
O15 Si4 K1 158.32(18)
O16 Si4 K1 84.29(14)
O14 Si4 K1 55.62(15)
C25 O10 Si3 130.81(15)
Si3 O9 Ce1 163.44(11)
C29 O11 Si3 128.63(14)
C33 O12 Si3 131.72(13)
C45 O14 Si4 128.4(2)
C45 O14 K1 119.82(19)
Si4 O14 K1 95.36(18)
C37 O15 Si4 130.7(3)
C41 O16 Si4 133.1(4)
C29 C30A H30D 109.5
C29 C30A H30E 109.5
H30D C30A H30E 109.5
C29 C30A H30F 109.5
H30D C30A H30F 109.5
H30E C30A H30F 109.5
C33 C36A H36D 109.5
C33 C36A H36E 109.5
H36D C36A H36E 109.5
C33 C36A H36F 109.5
H36D C36A H36F 109.5
H36E C36A H36F 109.5
O15A C37A C38A 111.0(3)
O15A C37A C40A 105.4(4)
C38A C37A C40A 111.0(4)
O15A C37A C39A 111.8(8)
C38A C37A C39A 107.8(7)
C40A C37A C39A 109.7(7)
C37A C38A H38D 109.5
C37A C38A H38E 109.5
H38D C38A H38E 109.5
C37A C38A H38F 109.5
H38D C38A H38F 109.5
H38E C38A H38F 109.5
C37A C39A H39D 109.5
C37A C39A H39E 109.5
H39D C39A H39E 109.5
C37A C39A H39F 109.5
H39D C39A H39F 109.5
H39E C39A H39F 109.5
C37A C40A H40D 109.5
C37A C40A H40E 109.5
H40D C40A H40E 109.5
C37A C40A H40F 109.5
H40D C40A H40F 109.5
H40E C40A H40F 109.5
C44A C41A O16A 89.4(4)
C44A C41A C43A 114.8(6)
O16A C41A C43A 107.8(4)
C44A C41A C42A 120.8(6)
O16A C41A C42A 111.2(4)
C43A C41A C42A 110.3(5)
C41A C42A H42D 109.5
C41A C42A H42E 109.5
H42D C42A H42E 109.5
C41A C42A H42F 109.5
H42D C42A H42F 109.5
H42E C42A H42F 109.5
C41A C43A H43D 109.5
C41A C43A H43E 109.5
H43D C43A H43E 109.5
C41A C43A H43F 109.5
H43D C43A H43F 109.5
H43E C43A H43F 109.5
C41A C44A H44D 109.5
C41A C44A H44E 109.5
H44D C44A H44E 109.5
C41A C44A H44F 109.5
H44D C44A H44F 109.5
H44E C44A H44F 109.5
C45 C47A H47D 109.5
C45 C47A H47E 109.5
H47D C47A H47E 109.5
C45 C47A H47F 109.5
H47D C47A H47F 109.5
H47E C47A H47F 109.5
O13 Si4A O15A 111.55(18)
O13 Si4A O16A 119.88(17)
O15A Si4A O16A 103.6(2)
O13 Si4A O14A 105.2(2)
O15A Si4A O14A 106.34(18)
O16A Si4A O14A 109.7(2)
O13 Si4A K1 60.58(10)
O15A Si4A K1 148.04(15)
O16A Si4A K1 106.69(12)
O14A Si4A K1 53.52(13)
C25 O10A Si3 127.4(5)
Si3 O9A Ce1 166.6(7)
C33 O11A Si3 128.9(4)
C29 O12A Si3 126.4(4)
C45 O14A Si4A 132.6(3)
C45 O14A K1 127.2(2)
Si4A O14A K1 99.35(16)
C37A O15A Si4A 130.4(3)
C41A O16A Si4A 135.7(3)

loop_
_geom_bond_atom_site_label_1
_geom_bond_atom_site_label_2
_geom_bond_distance
C12 C9 1.523(3)
C12 H12A 0.9800
C12 H12B 0.9800
C12 H12C 0.9800
C14 C13 1.524(3)
C14 H14A 0.9800
C14 H14B 0.9800
C14 H14C 0.9800
C1 O2 1.464(2)
C1 C3 1.515(3)
C1 C2 1.516(3)
C1 C4 1.518(3)
C2 H2A 0.9800
C2 H2B 0.9800
C2 H2C 0.9800
C3 H3A 0.9800
C3 H3B 0.9800
C3 H3C 0.9800
C4 H4A 0.9800
C4 H4B 0.9800
C4 H4C 0.9800
C5 O3 1.443(2)
C5 C8 1.517(3)
C5 C6 1.522(3)
C5 C7 1.524(3)
C6 H6A 0.9800
C6 H6B 0.9800
C6 H6C 0.9800
C7 H7A 0.9800
C7 H7B 0.9800
C7 H7C 0.9800
C8 H8A 0.9800
C8 H8B 0.9800
C8 H8C 0.9800
C9 O4 1.437(2)
C9 C10 1.520(3)
C9 C11 1.528(2)
C10 H10A 0.9800
C10 H10B 0.9800
C10 H10C 0.9800
C11 H11A 0.9800
C11 H11B 0.9800
C11 H11C 0.9800
C13 O6 1.436(2)
C13 C15 1.518(3)
C13 C16 1.522(3)
C15 H15A 0.9800
C15 H15B 0.9800
C15 H15C 0.9800
C16 H16A 0.9800
C16 H16B 0.9800
C16 H16C 0.9800
C17 O7 1.451(2)
C17 C18 1.518(3)
C17 C19 1.524(3)
C17 C20 1.527(3)
C18 H18A 0.9800
C18 H18B 0.9800
C18 H18C 0.9800
C19 H19A 0.9800
C19 H19B 0.9800
C19 H19C 0.9800
C20 H20A 0.9800
C20 H20B 0.9800
C20 H20C 0.9800
C21 O8 1.435(2)
C21 C23 1.516(3)
C21 C22 1.519(3)
C21 C24 1.526(3)
C22 H22A 0.9800
C22 H22B 0.9800
C22 H22C 0.9800
C23 H23A 0.9800
C23 H23B 0.9800
C23 H23C 0.9800
C24 H24A 0.9800
C24 H24B 0.9800
C24 H24C 0.9800
C25 O10 1.449(2)
C25 O10A 1.510(7)
C25 C27 1.513(3)
C25 C26 1.515(3)
C25 C28 1.522(3)
C26 H26A 0.9800
C26 H26B 0.9800
C26 H26C 0.9800
C27 H27A 0.9800
C27 H27B 0.9800
C27 H27C 0.9800
C28 H28A 0.9800
C28 H28B 0.9800
C28 H28C 0.9800
C29 C30A 1.443(11)
C29 O11 1.455(2)
C29 O12A 1.463(6)
C29 C31 1.494(3)
C29 C32 1.514(3)
C29 C30 1.536(4)
C31 H31A 0.9800
C31 H31B 0.9800
C31 H31C 0.9800
C32 H32A 0.9800
C32 H32B 0.9800
C32 H32C 0.9800
C33 O12 1.446(2)
C33 C36 1.490(3)
C33 O11A 1.494(6)
C33 C35 1.512(3)
C33 C34 1.520(3)
C33 C36A 1.641(11)
C34 H34A 0.9800
C34 H34B 0.9800
C34 H34C 0.9800
C35 H35A 0.9800
C35 H35B 0.9800
C35 H35C 0.9800
C45 O14A 1.327(4)
C45 C47 1.492(7)
C45 C48 1.507(3)
C45 C46 1.521(3)
C45 O14 1.601(4)
C45 C47A 1.70(3)
C46 H46A 0.9800
C46 H46B 0.9800
C46 H46C 0.9800
C48 H48A 0.9800
C48 H48B 0.9800
C48 H48C 0.9800
C49 O17 1.440(2)
C49 C50 1.485(4)
C49 H49A 0.9900
C49 H49B 0.9900
C50 C51 1.495(4)
C50 H50A 0.9900
C50 H50B 0.9900
C51 C52 1.528(3)
C51 H51A 0.9900
C51 H51B 0.9900
C52 O17 1.441(2)
C52 H52A 0.9900
C52 H52B 0.9900
C53 O18 1.433(2)
C53 C54 1.509(3)
C53 H53A 0.9900
C53 H53B 0.9900
C54 C55 1.523(3)
C54 H54A 0.9900
C54 H54B 0.9900
C55 C56 1.498(3)
C55 H55A 0.9900
C55 H55B 0.9900
C56 O18 1.423(2)
C56 H56A 0.9900
C56 H56B 0.9900
O1 Si1 1.5804(12)
O1 Ce1 2.3994(12)
O1 K1 2.6210(12)
O2 Si1 1.6623(13)
O2 Ce1 2.7463(12)
O3 Si1 1.6349(12)
O4 Si1 1.6224(13)
O5 Si2 1.5854(12)
O5 Ce1 2.2807(11)
O5 K1 2.9104(13)
O6 Si2 1.6318(13)
O7 Si2 1.6523(12)
O7 K1 2.8178(12)
O8 Si2 1.6311(13)
O13 Si4 1.517(4)
O13 Si4A 1.565(3)
O13 Ce1 2.2876(13)
O13 K1 3.1181(14)
O17 Ce1 2.6228(12)
O18 K1 2.7609(14)
Si1 Ce1 3.2722(5)
Si2 K1 3.5077(6)
Si3 O9A 1.579(14)
Si3 O9 1.589(3)
Si3 O11A 1.624(6)
Si3 O10A 1.627(6)
Si3 O11 1.6353(16)
Si3 O12 1.6353(16)
Si3 O10 1.6428(17)
Si3 O12A 1.657(6)
K1 O14 2.807(4)
K1 O14A 2.912(3)
K1 Si4 3.386(3)
K1 Si4A 3.573(3)
K1 Ce1 3.5966(4)
Ce1 O9A 2.290(14)
Ce1 O9 2.293(3)
C30 H30A 0.9800
C30 H30B 0.9800
C30 H30C 0.9800
C36 H36A 0.9800
C36 H36B 0.9800
C36 H36C 0.9800
C37 O15 1.444(5)
C37 C39 1.51(3)
C37 C38 1.515(7)
C37 C40 1.522(7)
C38 H38A 0.9800
C38 H38B 0.9800
C38 H38C 0.9800
C39 H39A 0.9800
C39 H39B 0.9800
C39 H39C 0.9800
C40 H40A 0.9800
C40 H40B 0.9800
C40 H40C 0.9800
C41 O16 1.422(8)
C41 C42 1.514(8)
C41 C43 1.538(10)
C41 C44 1.545(13)
C42 H42A 0.9800
C42 H42B 0.9800
C42 H42C 0.9800
C43 H43A 0.9800
C43 H43B 0.9800
C43 H43C 0.9800
C44 H44A 0.9800
C44 H44B 0.9800
C44 H44C 0.9800
C47 H47A 0.9800
C47 H47B 0.9800
C47 H47C 0.9800
Si4 O15 1.630(4)
Si4 O16 1.638(3)
Si4 O14 1.650(5)
C30A H30D 0.9800
C30A H30E 0.9800
C30A H30F 0.9800
C36A H36D 0.9800
C36A H36E 0.9800
C36A H36F 0.9800
C37A O15A 1.436(4)
C37A C38A 1.505(6)
C37A C40A 1.526(6)
C37A C39A 1.54(2)
C38A H38D 0.9800
C38A H38E 0.9800
C38A H38F 0.9800
C39A H39D 0.9800
C39A H39E 0.9800
C39A H39F 0.9800
C40A H40D 0.9800
C40A H40E 0.9800
C40A H40F 0.9800
C41A C44A 1.351(11)
C41A O16A 1.427(5)
C41A C43A 1.526(8)
C41A C42A 1.526(7)
C42A H42D 0.9800
C42A H42E 0.9800
C42A H42F 0.9800
C43A H43D 0.9800
C43A H43E 0.9800
C43A H43F 0.9800
C44A H44D 0.9800
C44A H44E 0.9800
C44A H44F 0.9800
C47A H47D 0.9800
C47A H47E 0.9800
C47A H47F 0.9800
Si4A O15A 1.630(3)
Si4A O16A 1.635(3)
Si4A O14A 1.651(4)
